data_7003051
loop_
_publ_author_name
'Singh, Akhilesh Kumar'
'Mukherjee, Rabindranath'

_publ_section_title
;
 Cobalt(ii) and cobalt(iii) complexes of thioether-containing
 hexadentate pyrazine amide ligands: C--S bond cleavage and
 cyclometallation reaction
;
_journal_issue 2
_journal_name_full 'Dalton Transactions'
_journal_page_first 260
_journal_page_last 270
_journal_paper_doi 10.1039/b709901k
_journal_year 2008
_chemical_formula_moiety 'C24 H17 Co N6 O2 S2, C2 H8 O2'
_chemical_formula_sum 'C26 H25 Co N6 O4 S2'
_chemical_formula_weight 608.57
_chemical_name_systematic
;
?
;
_space_group_IT_number 56
_symmetry_cell_setting orthorhombic
_symmetry_space_group_name_Hall '-P 2ab 2ac'
_symmetry_space_group_name_H-M 'P c c n'
_atom_sites_solution_hydrogens geom
_atom_sites_solution_primary direct
_atom_sites_solution_secondary difmap
_audit_creation_method SHELXL-97
_cell_angle_alpha 90.00
_cell_angle_beta 90.00
_cell_angle_gamma 90.00
_cell_formula_units_Z 4
_cell_length_a 19.135(5)
_cell_length_b 10.103(5)
_cell_length_c 13.099(5)
_cell_measurement_temperature 100(2)
_cell_volume 2532.3(17)
_computing_cell_refinement 'Bruker SMART'
_computing_data_collection 'Bruker SMART APEX'
_computing_data_reduction 'Bruker SAINT PLUS'
_computing_molecular_graphics 'Ortep-3 for Windows (Farrugia, 1997)'
_computing_publication_material 'WinGX publication routines (Farrugia, 1999)'
_computing_structure_refinement 'SHELXL-97 (Sheldrick, 1997)'
_computing_structure_solution 'SIR97(Altomare, et. al. 1999)'
_diffrn_ambient_temperature 100(2)
_diffrn_measured_fraction_theta_full 0.991
_diffrn_measured_fraction_theta_max 0.991
_diffrn_measurement_device_type 'CCD area detector'
_diffrn_measurement_method 'phi and omega scans'
_diffrn_radiation_monochromator graphite
_diffrn_radiation_source 'fine-focus sealed tube'
_diffrn_radiation_type MoK\a
_diffrn_radiation_wavelength 0.71069
_diffrn_reflns_av_R_equivalents 0.0518
_diffrn_reflns_av_sigmaI/netI 0.0435
_diffrn_reflns_limit_h_max 25
_diffrn_reflns_limit_h_min -16
_diffrn_reflns_limit_k_max 13
_diffrn_reflns_limit_k_min -13
_diffrn_reflns_limit_l_max 17
_diffrn_reflns_limit_l_min -17
_diffrn_reflns_number 15892
_diffrn_reflns_theta_full 28.33
_diffrn_reflns_theta_max 28.33
_diffrn_reflns_theta_min 2.28
_exptl_absorpt_coefficient_mu 0.890
_exptl_absorpt_correction_T_max 0.8420
_exptl_absorpt_correction_T_min 0.7760
_exptl_absorpt_correction_type empirical
_exptl_absorpt_process_details SADABS
_exptl_crystal_colour brown
_exptl_crystal_density_diffrn 1.596
_exptl_crystal_density_method 'not measured'
_exptl_crystal_description block
_exptl_crystal_F_000 1256
_exptl_crystal_size_max 0.30
_exptl_crystal_size_mid 0.20
_exptl_crystal_size_min 0.20
_refine_diff_density_max 0.646
_refine_diff_density_min -0.594
_refine_diff_density_rms 0.094
_refine_ls_extinction_method none
_refine_ls_goodness_of_fit_ref 1.269
_refine_ls_hydrogen_treatment constr
_refine_ls_matrix_type full
_refine_ls_number_parameters 221
_refine_ls_number_reflns 3136
_refine_ls_number_restraints 7
_refine_ls_restrained_S_all 1.271
_refine_ls_R_factor_all 0.1044
_refine_ls_R_factor_gt 0.0885
_refine_ls_shift/su_max 0.000
_refine_ls_shift/su_mean 0.000
_refine_ls_structure_factor_coef Fsqd
_refine_ls_weighting_details 'calc w=1/[\s^2^(Fo^2^)+(0.0349P)^2^+9.8426P] where P=(Fo^2^+2Fc^2^)/3'
_refine_ls_weighting_scheme calc
_refine_ls_wR_factor_gt 0.1803
_refine_ls_wR_factor_ref 0.1856
_reflns_number_gt 2605
_reflns_number_total 3136
_reflns_threshold_expression >2sigma(I)
_cod_data_source_file b709901k.txt
_cod_data_source_block co
_cod_depositor_comments
;
The following automatic conversions were performed:
'_symmetry_cell_setting' value 'Orthorhombic' changed to 'orthorhombic'
according to '/home/saulius/struct/CIF-dictionaries/cif_core.dic'
dictionary named 'cif_core.dic' version 2.4.1 from
2010-06-29.

'_exptl_absorpt_correction_type' value 'Empirical' changed to
'empirical' according to
'/home/saulius/struct/CIF-dictionaries/cif_core.dic' dictionary named
'cif_core.dic' version 2.4.1 from 2010-06-29.

Automatic conversion script
Id: cif_fix_enum 1527 2010-12-29 10:47:43Z saulius 
;
_cod_original_sg_symbol_H-M Pccn
_cod_database_code 7003051

loop_
_symmetry_equiv_pos_as_xyz
'x, y, z'
'-x+1/2, -y+1/2, z'
'x+1/2, -y, -z+1/2'
'-x, y+1/2, -z+1/2'
'-x, -y, -z'
'x-1/2, y-1/2, -z'
'-x-1/2, y, z-1/2'
'x, -y-1/2, z-1/2'

loop_
_atom_site_label
_atom_site_type_symbol
_atom_site_fract_x
_atom_site_fract_y
_atom_site_fract_z
_atom_site_U_iso_or_equiv
_atom_site_adp_type
_atom_site_occupancy
_atom_site_symmetry_multiplicity
_atom_site_calc_flag
_atom_site_refinement_flags
_atom_site_disorder_assembly
_atom_site_disorder_group
Co Co 0.25950(14) 0.7688(2) 0.44197(7) 0.0177(4) Uani 0.50 1 d P . .
S1A S 0.27993(14) 0.8526(3) 0.31327(19) 0.0199(5) Uani 0.50 1 d P . 1
S1B S 0.30428(14) 0.8989(3) 0.32194(18) 0.0195(5) Uani 0.50 1 d P . 2
O1 O 0.3889(2) 0.4661(3) 0.5092(3) 0.0486(10) Uani 1 1 d . . .
O2 O 0.4069(4) 1.2024(8) 0.4802(6) 0.0489(19) Uani 0.50 1 d P A 1
H2A H 0.4465 1.2121 0.4535 0.073 Uiso 0.50 1 calc PR A 1
O3 O 0.5058(15) 1.059(3) 0.508(2) 0.127(10) Uani 0.50 1 d PDU C -1
H3A H 0.5153 1.0804 0.5681 0.191 Uiso 0.50 1 calc PR C -1
N1 N 0.2243(2) 0.6203(4) 0.5441(3) 0.0372(10) Uani 1 1 d . . .
N2 N 0.2013(3) 0.4039(4) 0.6679(4) 0.0476(12) Uani 1 1 d . . .
N3 N 0.3375(3) 0.6554(4) 0.4418(3) 0.0444(12) Uani 1 1 d . . .
C1 C 0.1643(3) 0.6083(5) 0.5936(4) 0.0417(13) Uani 1 1 d . . .
H1 H 0.1292 0.6741 0.5871 0.050 Uiso 1 1 calc R . .
C2 C 0.1534(3) 0.4976(5) 0.6554(4) 0.0460(14) Uani 1 1 d . . .
H2 H 0.1099 0.4890 0.6899 0.055 Uiso 1 1 calc R . .
C3 C 0.2617(3) 0.4209(5) 0.6196(4) 0.0438(14) Uani 1 1 d . . .
H3 H 0.2975 0.3567 0.6284 0.053 Uiso 1 1 calc R . .
C4 C 0.2745(3) 0.5281(4) 0.5571(4) 0.0380(12) Uani 1 1 d . . .
C5 C 0.3406(3) 0.5459(5) 0.4998(4) 0.0385(12) Uani 1 1 d . . .
C6 C 0.3915(3) 0.6962(5) 0.3744(4) 0.0406(13) Uani 1 1 d . . .
C7 C 0.4596(3) 0.6417(5) 0.3700(4) 0.0435(14) Uani 1 1 d . . .
H7 H 0.4726 0.5724 0.4151 0.052 Uiso 1 1 calc R . .
C8 C 0.5068(3) 0.6897(6) 0.3000(4) 0.0483(15) Uani 1 1 d . . .
H8 H 0.5524 0.6528 0.2978 0.058 Uiso 1 1 calc R . .
C9 C 0.4896(3) 0.7897(5) 0.2331(4) 0.0456(14) Uani 1 1 d . . .
H9 H 0.5227 0.8199 0.1844 0.055 Uiso 1 1 calc R . .
C10 C 0.4236(3) 0.8458(5) 0.2377(4) 0.0435(13) Uani 1 1 d . . .
H10 H 0.4114 0.9157 0.1926 0.052 Uiso 1 1 calc R . .
C11 C 0.3752(3) 0.7996(5) 0.3085(4) 0.0449(15) Uani 1 1 d . . .
C12 C 0.3385(6) 1.0482(8) 0.3770(6) 0.030(2) Uani 0.50 1 d P B 2
H12 H 0.3805 1.0417 0.4154 0.036 Uiso 0.50 1 calc PR B 2
C13 C 0.3104(7) 1.1630(10) 0.3683(9) 0.043(3) Uani 0.50 1 d P B 2
H13A H 0.2684 1.1733 0.3304 0.051 Uiso 0.50 1 calc PR B 2
H13B H 0.3316 1.2377 0.3996 0.051 Uiso 0.50 1 calc PR B 2
C14 C 0.3580(7) 1.1705(14) 0.4042(10) 0.058(3) Uani 0.50 1 d P A 1
H14A H 0.3130 1.1500 0.4360 0.087 Uiso 0.50 1 calc PR A 1
H14B H 0.3745 1.0933 0.3657 0.087 Uiso 0.50 1 calc PR A 1
H14C H 0.3525 1.2458 0.3577 0.087 Uiso 0.50 1 calc PR A 1
C15 C 0.4776(16) 0.937(2) 0.507(3) 0.075(8) Uani 0.50 1 d PDU C -1
H15A H 0.5099 0.8751 0.4735 0.112 Uiso 0.50 1 calc PR C -1
H15B H 0.4334 0.9386 0.4690 0.112 Uiso 0.50 1 calc PR C -1
H15C H 0.4689 0.9076 0.5770 0.112 Uiso 0.50 1 calc PR C -1

loop_
_atom_site_aniso_label
_atom_site_aniso_U_11
_atom_site_aniso_U_22
_atom_site_aniso_U_33
_atom_site_aniso_U_23
_atom_site_aniso_U_13
_atom_site_aniso_U_12
Co 0.0303(14) 0.0087(12) 0.0140(4) 0.0012(4) 0.0016(5) 0.0058(7)
S1A 0.0240(14) 0.0184(13) 0.0173(10) 0.0017(9) -0.0009(9) 0.0057(9)
S1B 0.0262(14) 0.0168(13) 0.0156(10) 0.0046(9) 0.0024(9) 0.0044(9)
O1 0.051(2) 0.0267(18) 0.068(3) -0.0059(18) -0.027(2) 0.0184(16)
O2 0.053(5) 0.043(4) 0.051(5) -0.003(4) -0.003(4) -0.002(4)
O3 0.115(14) 0.137(16) 0.130(17) -0.043(12) -0.004(11) -0.092(11)
N1 0.058(3) 0.028(2) 0.0255(19) -0.0164(16) -0.0158(19) 0.0191(19)
N2 0.062(3) 0.023(2) 0.058(3) -0.011(2) -0.029(2) 0.003(2)
N3 0.071(3) 0.043(2) 0.0187(18) -0.0040(18) -0.009(2) 0.039(2)
C1 0.058(3) 0.026(2) 0.041(3) -0.017(2) -0.016(3) 0.017(2)
C2 0.053(3) 0.036(3) 0.049(3) -0.020(2) -0.015(3) 0.003(2)
C3 0.050(3) 0.027(2) 0.054(3) -0.016(2) -0.027(3) 0.008(2)
C4 0.057(3) 0.022(2) 0.035(2) -0.013(2) -0.024(2) 0.014(2)
C5 0.056(3) 0.030(2) 0.029(2) -0.013(2) -0.020(2) 0.023(2)
C6 0.061(3) 0.038(3) 0.023(2) -0.009(2) -0.010(2) 0.029(2)
C7 0.061(4) 0.034(3) 0.036(3) -0.013(2) -0.014(3) 0.028(3)
C8 0.051(3) 0.047(3) 0.048(3) -0.013(3) -0.008(3) 0.027(3)
C9 0.060(4) 0.039(3) 0.038(3) -0.011(2) -0.010(3) 0.017(3)
C10 0.065(4) 0.039(3) 0.027(2) -0.010(2) -0.012(2) 0.021(3)
C11 0.076(4) 0.040(3) 0.019(2) -0.011(2) -0.009(2) 0.036(3)
C12 0.052(6) 0.018(4) 0.020(4) -0.001(3) 0.013(4) 0.005(4)
C13 0.059(7) 0.024(5) 0.045(6) 0.003(4) 0.003(6) 0.006(5)
C14 0.054(8) 0.072(9) 0.049(7) 0.003(6) -0.004(6) -0.028(7)
C15 0.079(16) 0.045(10) 0.100(16) 0.038(10) -0.024(12) -0.014(10)

loop_
_atom_type_symbol
_atom_type_description
_atom_type_scat_dispersion_real
_atom_type_scat_dispersion_imag
_atom_type_scat_source
C C 0.0033 0.0016 'International Tables Vol C Tables 4.2.6.8 and 6.1.1.4'
H H 0.0000 0.0000 'International Tables Vol C Tables 4.2.6.8 and 6.1.1.4'
N N 0.0061 0.0033 'International Tables Vol C Tables 4.2.6.8 and 6.1.1.4'
O O 0.0106 0.0060 'International Tables Vol C Tables 4.2.6.8 and 6.1.1.4'
S S 0.1246 0.1234 'International Tables Vol C Tables 4.2.6.8 and 6.1.1.4'
Co Co 0.3494 0.9721 'International Tables Vol C Tables 4.2.6.8 and 6.1.1.4'

loop_
_geom_angle_atom_site_label_1
_geom_angle_atom_site_label_2
_geom_angle_atom_site_label_3
_geom_angle
_geom_angle_site_symmetry_1
_geom_angle_site_symmetry_3
_geom_angle_publ_flag
Co Co N1 125.3(3) 2_565 2_565 ?
Co Co N3 96.3(7) 2_565 . ?
N1 Co N3 104.3(2) 2_565 . ?
Co Co S1A 117.24(17) 2_565 . ?
N1 Co S1A 110.28(17) 2_565 . ?
N3 Co S1A 96.07(19) . . ?
Co Co N3 68.6(7) 2_565 2_565 ?
N1 Co N3 85.5(2) 2_565 2_565 ?
N3 Co N3 164.93(8) . 2_565 ?
S1A Co N3 91.08(18) . 2_565 ?
Co Co N1 43.0(3) 2_565 . ?
N1 Co N1 91.5(2) 2_565 . ?
N3 Co N1 79.8(2) . . ?
S1A Co N1 158.09(14) . . ?
N3 Co N1 88.65(19) 2_565 . ?
Co Co S1A 50.60(13) 2_565 2_565 ?
N1 Co S1A 169.5(2) 2_565 2_565 ?
N3 Co S1A 86.13(17) . 2_565 ?
S1A Co S1A 69.33(16) . 2_565 ?
N3 Co S1A 84.01(16) 2_565 2_565 ?
N1 Co S1A 88.86(13) . 2_565 ?
Co Co S1B 133.96(16) 2_565 . ?
N1 Co S1B 95.30(15) 2_565 . ?
N3 Co S1B 93.06(18) . . ?
S1A Co S1B 16.71(8) . . ?
N3 Co S1B 97.48(17) 2_565 . ?
N1 Co S1B 171.14(18) . . ?
S1A Co S1B 85.44(13) 2_565 . ?
Co Co S1B 37.72(13) 2_565 2_565 ?
N1 Co S1B 161.0(2) 2_565 2_565 ?
N3 Co S1B 88.60(17) . 2_565 ?
S1A Co S1B 81.57(13) . 2_565 ?
N3 Co S1B 79.33(16) 2_565 2_565 ?
N1 Co S1B 76.85(12) . 2_565 ?
S1A Co S1B 12.87(8) 2_565 2_565 ?
S1B Co S1B 97.93(14) . 2_565 ?
C11 S1A Co 95.7(2) . . ?
C11 S1A Co 101.3(2) . 2_565 ?
Co S1A Co 12.16(7) . 2_565 ?
C11 S1A S1A 102.5(2) . 2_565 ?
Co S1A S1A 61.12(9) . 2_565 ?
Co S1A S1A 49.55(8) 2_565 2_565 ?
C1 N1 C4 119.5(5) . . ?
C1 N1 Co 125.4(4) . 2_565 ?
C4 N1 Co 114.0(4) . 2_565 ?
C1 N1 Co 130.5(3) . . ?
C4 N1 Co 110.0(4) . . ?
Co N1 Co 11.67(9) 2_565 . ?
C2 N2 C3 116.7(5) . . ?
C5 N3 C6 123.9(4) . . ?
C5 N3 Co 122.4(4) . . ?
C6 N3 Co 113.7(3) . . ?
C5 N3 Co 110.8(4) . 2_565 ?
C6 N3 Co 124.2(3) . 2_565 ?
Co N3 Co 15.07(8) . 2_565 ?
N1 C1 C2 119.2(5) . . ?
N2 C2 C1 122.6(6) . . ?
N2 C3 C4 122.5(5) . . ?
N1 C4 C3 119.4(5) . . ?
N1 C4 C5 117.4(5) . . ?
C3 C4 C5 123.1(5) . . ?
O1 C5 N3 129.0(6) . . ?
O1 C5 C4 120.7(5) . . ?
N3 C5 C4 110.4(4) . . ?
C11 C6 C7 118.3(5) . . ?
C11 C6 N3 116.1(5) . . ?
C7 C6 N3 125.6(5) . . ?
C8 C7 C6 119.6(5) . . ?
C7 C8 C9 121.8(5) . . ?
C8 C9 C10 119.3(6) . . ?
C9 C10 C11 119.9(5) . . ?
C6 C11 C10 121.1(5) . . ?
C6 C11 S1B 124.0(5) . . ?
C10 C11 S1B 113.8(4) . . ?
C6 C11 S1A 114.0(5) . . ?
C10 C11 S1A 124.4(4) . . ?
S1B C11 S1A 20.45(11) . . ?
C11 S1B C12 104.3(4) . . ?
C11 S1B Co 91.8(2) . . ?
C12 S1B Co 110.7(3) . . ?
C11 S1B Co 93.0(2) . 2_565 ?
C12 S1B Co 118.2(3) . 2_565 ?
Co S1B Co 8.32(5) . 2_565 ?
C13 C12 S1B 124.8(10) . . ?

loop_
_geom_bond_atom_site_label_1
_geom_bond_atom_site_label_2
_geom_bond_distance
_geom_bond_site_symmetry_2
_geom_bond_publ_flag
Co Co 0.525(2) 2_565 ?
Co N1 1.773(5) 2_565 ?
Co N3 1.882(5) . ?
Co S1A 1.927(3) . ?
Co N3 2.008(5) 2_565 ?
Co N1 2.120(5) . ?
Co S1A 2.217(3) 2_565 ?
Co S1B 2.221(3) . ?
Co S1B 2.614(3) 2_565 ?
S1A C11 1.901(6) . ?
S1A Co 2.217(3) 2_565 ?
S1A S1A 2.369(6) 2_565 ?
O2 C14 1.403(14) . ?
O1 C5 1.232(5) . ?
N1 C1 1.323(7) . ?
N1 C4 1.349(6) . ?
N1 Co 1.773(5) 2_565 ?
N2 C2 1.328(7) . ?
N2 C3 1.329(8) . ?
N3 C5 1.343(6) . ?
N3 C6 1.421(7) . ?
N3 Co 2.008(5) 2_565 ?
C1 C2 1.396(8) . ?
C3 C4 1.380(8) . ?
C4 C5 1.483(8) . ?
C6 C11 1.390(7) . ?
C6 C7 1.415(7) . ?
C7 C8 1.374(8) . ?
C8 C9 1.377(8) . ?
C9 C10 1.386(7) . ?
C10 C11 1.391(8) . ?
C11 S1B 1.697(5) . ?
S1B C12 1.795(10) . ?
S1B Co 2.614(3) 2_565 ?
C12 C13 1.284(13) . ?
O3 C15 1.347(13) . ?
